data_4515151
loop_
_publ_author_name
'Salbego, Paulo R. S.'
'Bender, Caroline R.'
'Orlando, Tain\'ara'
'Moraes, Guilherme A.'
'Copetti, Jo\~ao P P'
'Weimer, Gustavo H.'
'Bonacorso, Helio G.'
'Zanatta, Nilo'
'Hoerner, Manfredo'
'Martins, Marcos A. P.'

_publ_section_title
;
 Supramolecular Similarity in Polymorphs: Use of Similarity Indices
 (I<sup>X</sup>).
;
_journal_issue 6
_journal_name_full 'ACS omega'
_journal_page_first 9697
_journal_page_last 9709
_journal_paper_doi 10.1021/acsomega.8b03660
_journal_volume 4
_journal_year 2019
_chemical_absolute_configuration unk
_chemical_formula_moiety 'C24  H18  N6  O2  Cu1'
_chemical_formula_sum 'C24 H18 Cu N6 O2'
_chemical_formula_weight 485.98
_space_group_IT_number 4
_space_group_name_Hall 'P 2yb'
_space_group_name_H-M_alt 'P 1 21 1'
_symmetry_cell_setting monoclinic
_symmetry_Int_Tables_number 4
_symmetry_space_group_name_Hall 'P 2yb'
_symmetry_space_group_name_H-M 'P 1 21 1'
_atom_sites_solution_hydrogens geom
_audit_conform_dict_location ftp://ftp.iucr.org/pub/cif_core.dic
_audit_conform_dict_name cif_core.dic
_audit_conform_dict_version 2.4.3
_audit_creation_date 2017-05-03T17:54:22-00:00
_audit_creation_method 'WinGX routine CIF_UPDATE'
_cell_angle_alpha 90
_cell_angle_beta 103.6820(10)
_cell_angle_gamma 90
_cell_formula_units_Z 2
_cell_length_a 5.3076(2)
_cell_length_b 22.0688(9)
_cell_length_c 9.7098(4)
_cell_measurement_reflns_used 8922
_cell_measurement_temperature 295(2)
_cell_measurement_theta_max 22.91
_cell_measurement_theta_min 2.35
_cell_measurement_wavelength 0.71073
_cell_volume 1105.06(8)
_computing_molecular_graphics 'Ortep for Windows (Farrugia, 2012)'
_computing_publication_material 'WinGX publication routines (Farrugia, 2012)'
_computing_structure_refinement 'SHELXL-2014/7 (Sheldrick, 2014)'
_diffrn_ambient_temperature 295(2)
_diffrn_measured_fraction_theta_full 0.999
_diffrn_measured_fraction_theta_max 0.993
_diffrn_measurement_device_type 'Bruker APEX-II CCD'
_diffrn_measurement_method scans
_diffrn_radiation_probe x-ray
_diffrn_radiation_type MoK\a
_diffrn_radiation_wavelength 0.71073
_diffrn_reflns_av_R_equivalents 0.0926
_diffrn_reflns_av_unetI/netI 0.088
_diffrn_reflns_Laue_measured_fraction_full 0.999
_diffrn_reflns_Laue_measured_fraction_max 0.993
_diffrn_reflns_limit_h_max 7
_diffrn_reflns_limit_h_min -7
_diffrn_reflns_limit_k_max 30
_diffrn_reflns_limit_k_min -28
_diffrn_reflns_limit_l_max 13
_diffrn_reflns_limit_l_min -13
_diffrn_reflns_number 47004
_diffrn_reflns_point_group_measured_fraction_full 0.999
_diffrn_reflns_point_group_measured_fraction_max 0.969
_diffrn_reflns_theta_full 25.242
_diffrn_reflns_theta_max 29.583
_diffrn_reflns_theta_min 2.348
_diffrn_standards_number 0
_exptl_absorpt_coefficient_mu 1.023
_exptl_absorpt_correction_T_max 0.964
_exptl_absorpt_correction_T_min 0.592
_exptl_absorpt_correction_type multi-scan
_exptl_crystal_colour bronw
_exptl_crystal_density_diffrn 1.461
_exptl_crystal_density_method 'not measured'
_exptl_crystal_description needle
_exptl_crystal_F_000 498
_exptl_crystal_size_max 0.573
_exptl_crystal_size_mid 0.088
_exptl_crystal_size_min 0.036
_refine_diff_density_max 0.827
_refine_diff_density_min -0.689
_refine_diff_density_rms 0.085
_refine_ls_abs_structure_details
;
 Flack x determined using 1346 quotients [(I+)-(I-)]/[(I+)+(I-)]
 (Parsons, Flack and Wagner, Acta Cryst. B69 (2013) 249-259).
;
_refine_ls_abs_structure_Flack 0.219(8)
_refine_ls_extinction_method none
_refine_ls_goodness_of_fit_ref 1.029
_refine_ls_hydrogen_treatment constr
_refine_ls_matrix_type full
_refine_ls_number_constraints 0
_refine_ls_number_parameters 289
_refine_ls_number_reflns 6030
_refine_ls_number_restraints 44
_refine_ls_restrained_S_all 1.072
_refine_ls_R_factor_all 0.1611
_refine_ls_R_factor_gt 0.0805
_refine_ls_shift/su_max 0.024
_refine_ls_shift/su_mean 0.002
_refine_ls_structure_factor_coef Fsqd
_refine_ls_weighting_details 'w=1/[\s^2^(Fo^2^)+(0.1169P)^2^+1.4060P] where P=(Fo^2^+2Fc^2^)/3'
_refine_ls_weighting_scheme calc
_refine_ls_wR_factor_gt 0.2029
_refine_ls_wR_factor_ref 0.2387
_reflns_Friedel_coverage 0.905
_reflns_Friedel_fraction_full 0.998
_reflns_Friedel_fraction_max 0.944
_reflns_number_gt 3591
_reflns_number_total 6030
_reflns_threshold_expression 'I > 2\s(I)'
_cod_data_source_file ao8b03660_si_004.cif
_cod_data_source_block shelx
_cod_original_sg_symbol_H-M 'P 21'
_cod_database_code 4515151

loop_
_symmetry_equiv_pos_as_xyz
'x, y, z'
'-x, y+1/2, -z'

loop_
_atom_site_label
_atom_site_type_symbol
_atom_site_fract_x
_atom_site_fract_y
_atom_site_fract_z
_atom_site_U_iso_or_equiv
_atom_site_adp_type
_atom_site_occupancy
_atom_site_site_symmetry_order
_atom_site_calc_flag
_atom_site_refinement_flags_posn
_atom_site_refinement_flags_adp
Cu1 Cu 0.7580(2) 0.4938(9) 0.26610(10) 0.0579(4) Uani 1 1 d . .
O2 O 0.4667(13) 0.5465(9) 0.2162(7) 0.0642(19) Uani 1 1 d . .
O1 O 1.0469(13) 0.4414(9) 0.3164(8) 0.067(2) Uani 1 1 d . .
N23 N 0.3031(17) 0.5271(10) 0.1001(10) 0.057(2) Uani 1 1 d . .
N11 N 0.9669(16) 0.5399(10) 0.4251(8) 0.063(2) Uani 1 1 d . .
N12 N 1.1815(17) 0.5130(10) 0.4895(10) 0.056(3) Uani 1 1 d . .
N21 N 0.5503(16) 0.4491(10) 0.1054(8) 0.059(2) Uani 1 1 d . .
N13 N 1.2156(18) 0.4629(10) 0.4313(10) 0.061(2) Uani 1 1 d . .
N22 N 0.3362(18) 0.4760(10) 0.0413(9) 0.062(3) Uani 1 1 d . .
C41 C 0.0809(19) 0.5627(10) 0.0414(12) 0.062(3) Uani 1 1 d . .
C31 C 0.5824(19) 0.3933(10) 0.0443(10) 0.062(3) Uani 1 1 d D U
C11 C 0.9331(18) 0.5970(10) 0.4835(10) 0.058(2) Uani 1 1 d D .
C46 C -0.092(3) 0.5458(12) -0.0784(19) 0.128(7) Uani 1 1 d . .
H46 H -0.0666 0.5106 -0.1259 0.154 Uiso 1 1 calc R U
C42 C 0.044(3) 0.6151(11) 0.1111(16) 0.088(4) Uani 1 1 d . .
H42 H 0.1574 0.627 0.1953 0.106 Uiso 1 1 calc R U
C22 C 1.472(2) 0.3735(11) 0.4219(15) 0.076(3) Uani 1 1 d . .
H22 H 1.3503 0.3622 0.3404 0.091 Uiso 1 1 calc R U
C21 C 1.439(2) 0.4259(11) 0.4885(13) 0.075(4) Uani 1 1 d . .
C23 C 1.688(3) 0.3361(12) 0.474(3) 0.108(7) Uani 1 1 d . .
H23 H 1.715 0.3001 0.43 0.13 Uiso 1 1 calc R U
C14 C 0.856(3) 0.7112(11) 0.5961(18) 0.100(5) Uani 1 1 d D .
H14 H 0.8226 0.7469 0.6395 0.119 Uiso 1 1 calc R U
C36 C 0.431(4) 0.3705(12) -0.074(3) 0.206(13) Uani 1 1 d D U
H36 H 0.2834 0.3923 -0.1169 0.247 Uiso 1 1 calc R U
C44 C -0.342(3) 0.6355(11) -0.065(2) 0.107(5) Uani 1 1 d . .
H44 H -0.4822 0.6607 -0.1012 0.129 Uiso 1 1 calc R U
C16 C 1.092(5) 0.6228(12) 0.598(4) 0.30(3) Uani 1 1 d D .
H16 H 1.2334 0.6008 0.6483 0.354 Uiso 1 1 calc R U
C43 C -0.170(4) 0.6488(11) 0.048(2) 0.093(5) Uani 1 1 d . .
H43 H -0.1932 0.6852 0.0918 0.112 Uiso 1 1 calc R U
C13 C 0.696(5) 0.6887(16) 0.480(2) 0.175(13) Uani 1 1 d D .
H13 H 0.5664 0.7128 0.4255 0.21 Uiso 1 1 calc R U
C25 C 1.833(4) 0.4086(16) 0.656(3) 0.158(10) Uani 1 1 d . .
H25 H 1.9575 0.4213 0.7353 0.19 Uiso 1 1 calc R U
C26 C 1.622(3) 0.4464(11) 0.6047(17) 0.115(6) Uani 1 1 d . .
H26 H 1.605 0.4837 0.6466 0.138 Uiso 1 1 calc R U
C32 C 0.790(4) 0.3569(13) 0.097(2) 0.177(12) Uani 1 1 d D U
H32 H 0.9099 0.369 0.1782 0.213 Uiso 1 1 calc R U
C45 C -0.306(4) 0.5817(13) -0.129(2) 0.165(11) Uani 1 1 d . .
H45 H -0.4297 0.5691 -0.2082 0.198 Uiso 1 1 calc R U
C15 C 1.053 0.6801 0.6408 0.292 Uani 1 1 d D .
H15 H 1.1855 0.6973 0.7098 0.35 Uiso 1 1 calc R U
C24 C 1.865(4) 0.3577(13) 0.602(3) 0.134(8) Uani 1 1 d . .
H24 H 2.0062 0.3337 0.6452 0.161 Uiso 1 1 calc R U
C12 C 0.725(6) 0.6289(16) 0.441(3) 0.223(19) Uani 1 1 d . .
H12 H 0.5846 0.6105 0.3803 0.267 Uiso 1 1 calc R U
C34 C 0.661(3) 0.2798(10) -0.0689(18) 0.095(4) Uani 1 1 d D U
H34 H 0.6702 0.2393 -0.0939 0.114 Uiso 1 1 calc R U
C35 C 0.475(5) 0.3184(11) -0.138(4) 0.237(14) Uani 1 1 d D U
H35 H 0.3784 0.309 -0.2284 0.284 Uiso 1 1 calc R U
C33 C 0.827(5) 0.3054(14) 0.037(3) 0.174(11) Uani 1 1 d D U
H33 H 0.9827 0.2854 0.0726 0.208 Uiso 1 1 calc R U

loop_
_atom_site_aniso_label
_atom_site_aniso_U_11
_atom_site_aniso_U_22
_atom_site_aniso_U_33
_atom_site_aniso_U_23
_atom_site_aniso_U_13
_atom_site_aniso_U_12
Cu1 0.0395(5) 0.0842(7) 0.0460(5) 0.0025(9) 0.0024(3) -0.0056(6)
O2 0.049(4) 0.081(5) 0.055(4) -0.006(3) -0.002(3) -0.008(4)
O1 0.046(4) 0.084(5) 0.062(4) -0.003(4) -0.004(3) -0.002(4)
N23 0.043(5) 0.068(6) 0.055(5) 0.006(4) 0.004(4) -0.002(4)
N11 0.048(5) 0.086(7) 0.050(4) 0.002(4) 0.001(3) -0.006(5)
N12 0.044(5) 0.066(7) 0.053(5) 0.010(4) 0.003(4) -0.010(4)
N21 0.046(5) 0.077(6) 0.052(4) 0.001(4) 0.004(3) -0.004(4)
N13 0.044(5) 0.075(6) 0.057(5) 0.014(5) 0.000(4) -0.015(4)
N22 0.045(5) 0.083(9) 0.051(4) 0.011(4) -0.002(3) -0.010(4)
C41 0.046(5) 0.057(6) 0.072(6) 0.020(5) -0.005(4) -0.013(5)
C31 0.049(6) 0.078(8) 0.055(5) 0.007(5) 0.006(4) -0.006(5)
C11 0.039(5) 0.072(7) 0.062(5) 0.003(5) 0.012(4) -0.018(5)
C46 0.105(12) 0.124(14) 0.116(12) -0.016(10) -0.054(10) 0.033(11)
C42 0.067(8) 0.091(10) 0.093(9) 0.002(7) -0.008(7) 0.001(7)
C22 0.049(6) 0.070(8) 0.105(9) 0.010(7) 0.009(6) -0.006(6)
C21 0.052(6) 0.089(9) 0.075(7) 0.040(7) -0.003(5) -0.006(6)
C23 0.059(9) 0.087(12) 0.168(19) 0.036(12) 0.009(10) 0.010(9)
C14 0.072(9) 0.087(10) 0.137(13) -0.024(9) 0.019(8) -0.008(7)
C36 0.143(15) 0.112(13) 0.27(2) -0.097(15) -0.127(16) 0.069(12)
C44 0.083(10) 0.084(11) 0.136(14) 0.036(10) -0.013(9) 0.025(9)
C16 0.19(2) 0.133(18) 0.41(5) -0.11(2) -0.23(3) 0.059(17)
C43 0.094(12) 0.063(10) 0.116(13) 0.019(8) 0.012(9) 0.001(9)
C13 0.15(2) 0.18(2) 0.150(19) -0.085(18) -0.047(15) 0.087(19)
C25 0.122(16) 0.16(2) 0.143(18) 0.003(15) -0.059(13) 0.055(15)
C26 0.102(11) 0.093(11) 0.114(11) -0.002(9) -0.048(9) 0.008(9)
C32 0.140(15) 0.22(2) 0.127(13) -0.119(14) -0.067(11) 0.111(15)
C45 0.16(2) 0.137(18) 0.135(16) -0.012(13) -0.085(15) 0.056(15)
C15 0.164 0.185 0.407 -0.191 -0.171 0.09
C24 0.107(14) 0.111(16) 0.149(17) 0.054(13) -0.037(12) 0.013(12)
C12 0.20(2) 0.21(3) 0.17(2) -0.13(2) -0.133(19) 0.12(2)
C34 0.077(9) 0.071(9) 0.128(12) -0.014(8) 0.004(8) -0.006(7)
C35 0.177(19) 0.131(15) 0.30(3) -0.118(17) -0.137(19) 0.054(14)
C33 0.152(18) 0.19(2) 0.138(15) -0.082(15) -0.050(13) 0.114(16)

loop_
_atom_type_symbol
_atom_type_description
_atom_type_scat_dispersion_real
_atom_type_scat_dispersion_imag
_atom_type_scat_source
C C 0.0033 0.0016 'International Tables Vol C Tables 4.2.6.8 and 6.1.1.4'
H H 0 0 'International Tables Vol C Tables 4.2.6.8 and 6.1.1.4'
N N 0.0061 0.0033 'International Tables Vol C Tables 4.2.6.8 and 6.1.1.4'
O O 0.0106 0.006 'International Tables Vol C Tables 4.2.6.8 and 6.1.1.4'
Cu Cu 0.3201 1.2651 'International Tables Vol C Tables 4.2.6.8 and 6.1.1.4'

loop_
_geom_angle_atom_site_label_1
_geom_angle_atom_site_label_2
_geom_angle_atom_site_label_3
_geom_angle
O1 Cu1 O2 179.8(4)
O1 Cu1 N21 99.6(4)
O2 Cu1 N21 80.4(3)
O1 Cu1 N11 80.9(4)
O2 Cu1 N11 99.1(4)
N21 Cu1 N11 178.9(5)
N23 O2 Cu1 110.4(7)
N13 O1 Cu1 109.8(7)
N22 N23 O2 121.9(9)
N22 N23 C41 119.4(9)
O2 N23 C41 118.6(10)
N12 N11 C11 113.2(8)
N12 N11 Cu1 114.1(8)
C11 N11 Cu1 132.7(7)
N13 N12 N11 112.5(9)
N22 N21 C31 112.3(8)
N22 N21 Cu1 114.6(7)
C31 N21 Cu1 133.1(7)
N12 N13 O1 122.6(10)
N12 N13 C21 120.7(10)
O1 N13 C21 116.6(11)
N23 N22 N21 112.3(9)
C46 C41 C42 120.5(12)
C46 C41 N23 121.6(12)
C42 C41 N23 117.9(10)
C36 C31 C32 111.6(13)
C36 C31 N21 126.2(11)
C32 C31 N21 122.1(10)
C12 C11 C16 110.6(14)
C12 C11 N11 122.7(11)
C16 C11 N11 126.4(12)
C41 C46 C45 118.9(16)
C41 C42 C43 115.6(13)
C21 C22 C23 121.0(14)
C22 C21 C26 121.6(12)
C22 C21 N13 119.1(11)
C26 C21 N13 119.1(14)
C22 C23 C24 115.2(19)
C15 C14 C13 113.8(15)
C35 C36 C31 125.5(15)
C43 C44 C45 115.9(14)
C11 C16 C15 122.2(14)
C44 C43 C42 127.0(17)
C14 C13 C12 119.4(19)
C24 C25 C26 123.9(19)
C21 C26 C25 116.6(17)
C33 C32 C31 122.6(15)
C44 C45 C46 121.9(15)
C14 C15 C16 125.7(12)
C25 C24 C23 121.4(17)
C11 C12 C13 125(2)
C33 C34 C35 113.0(16)
C36 C35 C34 120(2)
C32 C33 C34 125.3(17)

loop_
_geom_bond_atom_site_label_1
_geom_bond_atom_site_label_2
_geom_bond_distance
Cu1 O1 1.891(8)
Cu1 O2 1.904(8)
Cu1 N21 1.951(8)
Cu1 N11 1.959(9)
O2 N23 1.321(12)
O1 N13 1.342(12)
N23 N22 1.294(13)
N23 C41 1.419(14)
N11 N12 1.306(12)
N11 C11 1.410(15)
N12 N13 1.274(12)
N21 N22 1.302(12)
N21 C31 1.396(15)
N13 C21 1.438(16)
C41 C46 1.352(17)
C41 C42 1.378(19)
C31 C36 1.338(16)
C31 C32 1.361(17)
C11 C12 1.29(2)
C11 C16 1.351(17)
C46 C45 1.38(2)
C42 C43 1.38(2)
C22 C21 1.36(2)
C22 C23 1.41(2)
C21 C26 1.379(18)
C23 C24 1.45(3)
C14 C15 1.241(19)
C14 C13 1.336(19)
C36 C35 1.35(3)
C44 C43 1.28(2)
C44 C45 1.37(3)
C16 C15 1.36(2)
C13 C12 1.39(3)
C25 C24 1.27(3)
C25 C26 1.39(2)
C32 C33 1.311(19)
C34 C33 1.312(18)
C34 C35 1.355(19)
